data_7207844
loop_
_publ_author_name
'Qiao, Yong-Zhen'
'Fu, Wen-Zhen'
'Yue, Jun-Ming'
'Liu, Xiu-Cun'
'Niu, Yun-Yin'
'Hou, Hong-Wei'

_publ_section_title
;
 Role of cooperative templates in the self-assembly process of microporous
 structures: syntheses and characterization of 12 new silver
 halide/thiocyanate supramolecular polymers
;
_journal_issue 9
_journal_name_full CrystEngComm
_journal_page_first 3241
_journal_paper_doi 10.1039/c2ce06687d
_journal_volume 14
_journal_year 2012
_chemical_formula_sum 'C7 H9 Ag Br2 N'
_chemical_formula_weight 374.84
_chemical_name_systematic
;

?

;
_space_group_IT_number 14
_symmetry_cell_setting monoclinic
_symmetry_space_group_name_Hall '-P 2ybc'
_symmetry_space_group_name_H-M 'P 1 21/c 1'
_atom_sites_solution_hydrogens geom
_atom_sites_solution_primary direct
_atom_sites_solution_secondary difmap
_audit_creation_method SHELXL-97
_cell_angle_alpha 90.00
_cell_angle_beta 99.883(2)
_cell_angle_gamma 90.00
_cell_formula_units_Z 4
_cell_length_a 9.1768(12)
_cell_length_b 16.292(2)
_cell_length_c 6.9455(9)
_cell_measurement_reflns_used 2368
_cell_measurement_temperature 296(2)
_cell_measurement_theta_max 26.70
_cell_measurement_theta_min 2.50
_cell_volume 1023.0(2)
_computing_cell_refinement 'Bruker SMART'
_computing_data_collection 'Bruker SMART'
_computing_data_reduction 'Bruker SAINT'
_computing_molecular_graphics 'Bruker SHELXTL'
_computing_publication_material 'Bruker SHELXTL'
_computing_structure_refinement 'SHELXL-97 (Sheldrick, 1997)'
_computing_structure_solution 'SHELXS-97 (Sheldrick, 1990)'
_diffrn_ambient_temperature 296(2)
_diffrn_measured_fraction_theta_full 0.994
_diffrn_measured_fraction_theta_max 0.994
_diffrn_measurement_device_type 'CCD area detector'
_diffrn_measurement_method 'phi and omega scans'
_diffrn_radiation_monochromator graphite
_diffrn_radiation_source 'fine-focus sealed tube'
_diffrn_radiation_type MoK\a
_diffrn_radiation_wavelength 0.71073
_diffrn_reflns_av_R_equivalents 0.0276
_diffrn_reflns_av_sigmaI/netI 0.0266
_diffrn_reflns_limit_h_max 11
_diffrn_reflns_limit_h_min -11
_diffrn_reflns_limit_k_max 19
_diffrn_reflns_limit_k_min -19
_diffrn_reflns_limit_l_max 8
_diffrn_reflns_limit_l_min -8
_diffrn_reflns_number 6593
_diffrn_reflns_theta_full 25.49
_diffrn_reflns_theta_max 25.49
_diffrn_reflns_theta_min 2.50
_diffrn_standards_decay_% 0
_diffrn_standards_interval_count 0
_diffrn_standards_interval_time 0
_diffrn_standards_number 0
_exptl_absorpt_coefficient_mu 9.723
_exptl_absorpt_correction_T_max 0.3233
_exptl_absorpt_correction_T_min 0.1088
_exptl_absorpt_correction_type multi-scan
_exptl_absorpt_process_details sadabs
_exptl_crystal_colour colourless
_exptl_crystal_density_diffrn 2.434
_exptl_crystal_density_method 'not measured'
_exptl_crystal_description block
_exptl_crystal_F_000 700
_exptl_crystal_size_max 0.41
_exptl_crystal_size_mid 0.19
_exptl_crystal_size_min 0.15
_refine_diff_density_max 0.352
_refine_diff_density_min -0.877
_refine_diff_density_rms 0.126
_refine_ls_extinction_method none
_refine_ls_goodness_of_fit_ref 1.069
_refine_ls_hydrogen_treatment constr
_refine_ls_matrix_type full
_refine_ls_number_parameters 100
_refine_ls_number_reflns 1892
_refine_ls_number_restraints 0
_refine_ls_restrained_S_all 1.069
_refine_ls_R_factor_all 0.0363
_refine_ls_R_factor_gt 0.0270
_refine_ls_shift/su_max 0.001
_refine_ls_shift/su_mean 0.000
_refine_ls_structure_factor_coef Fsqd
_refine_ls_weighting_details 'calc w=1/[\s^2^(Fo^2^)+(0.0334P)^2^+0.0000P] where P=(Fo^2^+2Fc^2^)/3'
_refine_ls_weighting_scheme calc
_refine_ls_wR_factor_gt 0.0606
_refine_ls_wR_factor_ref 0.0642
_reflns_number_gt 1574
_reflns_number_total 1892
_reflns_threshold_expression >2sigma(I)
_cod_data_source_file c2ce06687d.txt
_cod_data_source_block b
_cod_depositor_comments
;
The following automatic conversions were performed:

'_symmetry_cell_setting' value 'Monoclinic' changed to 'monoclinic'
according to /home/saulius/struct/CIF-dictionaries/cif_core.dic
dictionary named 'cif_core.dic' version 2.4.1 from 2010-06-29.

Automatic conversion script
Id: cif_fix_values 1715 2011-07-08 13:25:40Z adriana 
;
_cod_original_sg_symbol_H-M P2(1)/c
_cod_database_code 7207844

loop_
_symmetry_equiv_pos_as_xyz
'x, y, z'
'-x, y+1/2, -z+1/2'
'-x, -y, -z'
'x, -y-1/2, z-1/2'

loop_
_atom_site_label
_atom_site_type_symbol
_atom_site_fract_x
_atom_site_fract_y
_atom_site_fract_z
_atom_site_U_iso_or_equiv
_atom_site_adp_type
_atom_site_occupancy
_atom_site_symmetry_multiplicity
_atom_site_calc_flag
_atom_site_refinement_flags
Ag1 Ag 0.20330(4) 0.74624(2) 1.10649(5) 0.05760(14) Uani 1 1 d .
C1 C 0.7407(4) 0.9671(2) 0.0022(6) 0.0468(10) Uani 1 1 d .
H1 H 0.7783 1.0195 -0.0098 0.056 Uiso 1 1 calc R
C2 C 0.6153(5) 0.9432(3) -0.1172(6) 0.0606(12) Uani 1 1 d .
H2 H 0.5673 0.9788 -0.2121 0.073 Uiso 1 1 calc R
C3 C 0.5599(5) 0.8661(3) -0.0969(6) 0.0646(13) Uani 1 1 d .
H3 H 0.4742 0.8489 -0.1784 0.077 Uiso 1 1 calc R
C4 C 0.6308(6) 0.8147(3) 0.0429(7) 0.0658(13) Uani 1 1 d .
H4 H 0.5930 0.7627 0.0589 0.079 Uiso 1 1 calc R
C5 C 0.7584(5) 0.8402(2) 0.1600(6) 0.0519(11) Uani 1 1 d .
H5 H 0.8084 0.8052 0.2547 0.062 Uiso 1 1 calc R
C6 C 0.9516(4) 0.9419(2) 0.2605(6) 0.0511(10) Uani 1 1 d .
H6A H 1.0036 0.9785 0.1855 0.061 Uiso 1 1 calc R
H6B H 1.0137 0.8942 0.2959 0.061 Uiso 1 1 calc R
C7 C 0.9260(4) 0.9848(2) 0.4428(5) 0.0399(9) Uani 1 1 d .
H7A H 0.8802 0.9473 0.5231 0.048 Uiso 1 1 calc R
H7B H 0.8598 1.0309 0.4089 0.048 Uiso 1 1 calc R
N1 N 0.8107(3) 0.91551(17) 0.1376(4) 0.0385(7) Uani 1 1 d .
Br1 Br 0.35071(5) 0.65147(2) 0.88283(6) 0.04519(13) Uani 1 1 d .
Br2 Br 0.02260(5) 0.82968(2) 0.82450(6) 0.04783(14) Uani 1 1 d .

loop_
_atom_site_aniso_label
_atom_site_aniso_U_11
_atom_site_aniso_U_22
_atom_site_aniso_U_33
_atom_site_aniso_U_23
_atom_site_aniso_U_13
_atom_site_aniso_U_12
Ag1 0.0623(3) 0.0632(2) 0.0476(2) 0.00086(14) 0.00999(18) 0.00474(16)
C1 0.041(3) 0.047(2) 0.052(3) 0.0013(18) 0.008(2) -0.0045(18)
C2 0.054(3) 0.081(3) 0.045(3) 0.009(2) 0.003(2) 0.008(3)
C3 0.049(3) 0.091(3) 0.050(3) -0.017(2) -0.001(2) -0.018(3)
C4 0.072(3) 0.057(3) 0.070(3) -0.011(2) 0.016(3) -0.021(3)
C5 0.055(3) 0.048(2) 0.052(3) 0.0013(18) 0.007(2) 0.000(2)
C6 0.035(2) 0.063(3) 0.054(3) -0.018(2) 0.0034(19) 0.001(2)
C7 0.039(2) 0.044(2) 0.035(2) -0.0004(15) 0.0015(17) 0.0039(17)
N1 0.0318(18) 0.0451(17) 0.0379(18) -0.0116(13) 0.0041(14) -0.0023(14)
Br1 0.0454(3) 0.0459(2) 0.0437(2) -0.00188(16) 0.00598(18) 0.00015(17)
Br2 0.0606(3) 0.0437(2) 0.0403(2) 0.00247(16) 0.0119(2) 0.00837(19)

loop_
_atom_type_symbol
_atom_type_description
_atom_type_scat_dispersion_real
_atom_type_scat_dispersion_imag
_atom_type_scat_source
C C 0.0033 0.0016 'International Tables Vol C Tables 4.2.6.8 and 6.1.1.4'
H H 0.0000 0.0000 'International Tables Vol C Tables 4.2.6.8 and 6.1.1.4'
N N 0.0061 0.0033 'International Tables Vol C Tables 4.2.6.8 and 6.1.1.4'
Ag Ag -0.8971 1.1015 'International Tables Vol C Tables 4.2.6.8 and 6.1.1.4'
Br Br -0.2901 2.4595 'International Tables Vol C Tables 4.2.6.8 and 6.1.1.4'

loop_
_geom_angle_atom_site_label_1
_geom_angle_atom_site_label_2
_geom_angle_atom_site_label_3
_geom_angle
_geom_angle_site_symmetry_1
_geom_angle_site_symmetry_3
Br2 Ag1 Br1 100.108(17) . .
Br2 Ag1 Br1 111.824(19) . 4_576
Br1 Ag1 Br1 121.10(2) . 4_576
Br2 Ag1 Br2 105.93(2) . 4_576
Br1 Ag1 Br2 118.078(18) . 4_576
Br1 Ag1 Br2 99.342(17) 4_576 4_576
N1 C1 C2 120.3(4) . .
N1 C1 H1 119.9 . .
C2 C1 H1 119.9 . .
C1 C2 C3 119.3(4) . .
C1 C2 H2 120.3 . .
C3 C2 H2 120.3 . .
C4 C3 C2 119.8(4) . .
C4 C3 H3 120.1 . .
C2 C3 H3 120.1 . .
C3 C4 C5 119.5(4) . .
C3 C4 H4 120.3 . .
C5 C4 H4 120.3 . .
N1 C5 C4 119.8(4) . .
N1 C5 H5 120.1 . .
C4 C5 H5 120.1 . .
N1 C6 C7 111.9(3) . .
N1 C6 H6A 109.2 . .
C7 C6 H6A 109.2 . .
N1 C6 H6B 109.2 . .
C7 C6 H6B 109.2 . .
H6A C6 H6B 107.9 . .
C6 C7 C7 109.6(4) . 3_776
C6 C7 H7A 109.8 . .
C7 C7 H7A 109.8 3_776 .
C6 C7 H7B 109.8 . .
C7 C7 H7B 109.8 3_776 .
H7A C7 H7B 108.2 . .
C5 N1 C1 121.2(3) . .
C5 N1 C6 119.6(3) . .
C1 N1 C6 119.2(3) . .
Ag1 Br1 Ag1 79.555(15) . 4_575
Ag1 Br2 Ag1 79.539(16) . 4_575

loop_
_geom_bond_atom_site_label_1
_geom_bond_atom_site_label_2
_geom_bond_distance
_geom_bond_site_symmetry_2
Ag1 Br2 2.7053(6) .
Ag1 Br1 2.7109(5) .
Ag1 Br1 2.7202(6) 4_576
Ag1 Br2 2.7267(5) 4_576
C1 N1 1.340(5) .
C1 C2 1.355(5) .
C1 H1 0.9300 .
C2 C3 1.373(6) .
C2 H2 0.9300 .
C3 C4 1.360(7) .
C3 H3 0.9300 .
C4 C5 1.371(7) .
C4 H4 0.9300 .
C5 N1 1.336(4) .
C5 H5 0.9300 .
C6 N1 1.485(5) .
C6 C7 1.500(5) .
C6 H6A 0.9700 .
C6 H6B 0.9700 .
C7 C7 1.533(7) 3_776
C7 H7A 0.9700 .
C7 H7B 0.9700 .
Br1 Ag1 2.7202(6) 4_575
Br2 Ag1 2.7267(5) 4_575

loop_
_geom_torsion_atom_site_label_1
_geom_torsion_atom_site_label_2
_geom_torsion_atom_site_label_3
_geom_torsion_atom_site_label_4
_geom_torsion
_geom_torsion_site_symmetry_1
_geom_torsion_site_symmetry_4
N1 C1 C2 C3 0.7(6) . .
C1 C2 C3 C4 0.3(7) . .
C2 C3 C4 C5 -1.1(7) . .
C3 C4 C5 N1 0.9(7) . .
N1 C6 C7 C7 -176.5(4) . 3_776
C4 C5 N1 C1 0.0(6) . .
C4 C5 N1 C6 -178.1(4) . .
C2 C1 N1 C5 -0.8(6) . .
C2 C1 N1 C6 177.2(3) . .
C7 C6 N1 C5 -92.4(4) . .
C7 C6 N1 C1 89.5(4) . .
Br2 Ag1 Br1 Ag1 9.230(16) . 4_575
Br1 Ag1 Br1 Ag1 -114.04(2) 4_576 4_575
Br2 Ag1 Br1 Ag1 123.498(16) 4_576 4_575
Br1 Ag1 Br2 Ag1 -9.208(15) . 4_575
Br1 Ag1 Br2 Ag1 120.334(16) 4_576 4_575
Br2 Ag1 Br2 Ag1 -132.44(2) 4_576 4_575
